data_1553129
loop_
_publ_author_name
'Zhang, Xiaofei'
'Guo, Shuo'
'Tang, Pingping'

_publ_section_title
;
 Transition-metal free oxidative aliphatic C--H fluorination
;
_journal_issue 7
_journal_name_full 'Organic Chemistry Frontiers'
_journal_page_first 806
_journal_paper_doi 10.1039/C5QO00095E
_journal_volume 2
_journal_year 2015
_chemical_formula_sum 'C16 H25 F O2'
_chemical_formula_weight 268.36
_space_group_IT_number 19
_space_group_name_Hall 'P 2ac 2ab'
_space_group_name_H-M_alt 'P 21 21 21'
_symmetry_cell_setting orthorhombic
_symmetry_space_group_name_H-M 'P 21 21 21'
_atom_sites_solution_hydrogens geom
_atom_sites_solution_primary direct
_atom_sites_solution_secondary difmap
_audit_creation_method SHELXL-97
_audit_update_record
;
2014-06-07 deposited with the CCDC.
2015-04-16 downloaded from the CCDC.
;
_cell_angle_alpha 90.00
_cell_angle_beta 90.00
_cell_angle_gamma 90.00
_cell_formula_units_Z 4
_cell_length_a 5.9958(12)
_cell_length_b 13.644(3)
_cell_length_c 17.789(4)
_cell_measurement_reflns_used 4498
_cell_measurement_temperature 173(2)
_cell_measurement_theta_max 27.9304
_cell_measurement_theta_min 1.8797
_cell_volume 1455.3(5)
_computing_cell_refinement crystalclear
_computing_data_collection crystalclear
_computing_data_reduction crystalclear
_computing_molecular_graphics 'Bruker SHELXTL'
_computing_publication_material 'Bruker SHELXTL'
_computing_structure_refinement 'SHELXL-97 (Sheldrick, 1997)'
_computing_structure_solution 'SHELXS-97 (Sheldrick, 1990)'
_diffrn_ambient_temperature 173(2)
_diffrn_measured_fraction_theta_full 0.993
_diffrn_measured_fraction_theta_max 0.993
_diffrn_measurement_device_type 'rigaku saturn'
_diffrn_measurement_method '\w scans'
_diffrn_radiation_monochromator confocal
_diffrn_radiation_source 'rotating anode'
_diffrn_radiation_type MoK\a
_diffrn_radiation_wavelength 0.71073
_diffrn_reflns_av_R_equivalents 0.0470
_diffrn_reflns_av_sigmaI/netI 0.0332
_diffrn_reflns_limit_h_max 7
_diffrn_reflns_limit_h_min -7
_diffrn_reflns_limit_k_max 17
_diffrn_reflns_limit_k_min -17
_diffrn_reflns_limit_l_max 23
_diffrn_reflns_limit_l_min -23
_diffrn_reflns_number 17044
_diffrn_reflns_theta_full 27.98
_diffrn_reflns_theta_max 27.98
_diffrn_reflns_theta_min 1.88
_diffrn_standards_decay_% 0
_diffrn_standards_interval_count 0
_diffrn_standards_interval_time 0
_diffrn_standards_number 0
_exptl_absorpt_coefficient_mu 0.087
_exptl_absorpt_correction_T_max 0.9896
_exptl_absorpt_correction_T_min 0.9828
_exptl_absorpt_correction_type multi-scan
_exptl_absorpt_process_details crystalclear
_exptl_crystal_density_diffrn 1.225
_exptl_crystal_density_method 'not measured'
_exptl_crystal_F_000 584
_exptl_crystal_size_max 0.20
_exptl_crystal_size_mid 0.18
_exptl_crystal_size_min 0.12
_refine_diff_density_max 1.024
_refine_diff_density_min -0.251
_refine_diff_density_rms 0.052
_refine_ls_abs_structure_details 'Flack H D (1983), Acta Cryst. A39, 876-881'
_refine_ls_abs_structure_Flack -1.0(12)
_refine_ls_extinction_coef 0.063(11)
_refine_ls_extinction_expression Fc^*^=kFc[1+0.001xFc^2^\l^3^/sin(2\q)]^-1/4^
_refine_ls_extinction_method SHELXL
_refine_ls_goodness_of_fit_ref 1.052
_refine_ls_hydrogen_treatment constr
_refine_ls_matrix_type full
_refine_ls_number_parameters 177
_refine_ls_number_reflns 3480
_refine_ls_number_restraints 0
_refine_ls_restrained_S_all 1.052
_refine_ls_R_factor_all 0.0574
_refine_ls_R_factor_gt 0.0549
_refine_ls_shift/su_max 0.003
_refine_ls_shift/su_mean 0.001
_refine_ls_structure_factor_coef Fsqd
_refine_ls_weighting_details 'calc w=1/[\s^2^(Fo^2^)+(0.1038P)^2^+0.3211P] where P=(Fo^2^+2Fc^2^)/3'
_refine_ls_weighting_scheme calc
_refine_ls_wR_factor_gt 0.1577
_refine_ls_wR_factor_ref 0.1600
_reflns_number_gt 3288
_reflns_number_total 3480
_reflns_threshold_expression >2sigma(I)
_cod_data_source_file c5qo00095e2.cif
_cod_data_source_block r131219d1
_cod_depositor_comments
;
The following automatic conversions were performed:

data item '_exptl_absorpt_correction_type' value 'MULTI-SCAN' was
changed to 'multi-scan' in accordance with the
/home/saulius/struct/COD-crude-data/automatic-downloads/DataCite-retrospective/RSC/depositions/lib/dictionaries/cif_core.dic
dictionary named 'cif_core.dic' version 2.4.2 last updated on
2011-04-26.

data item '_refine_ls_hydrogen_treatment' value 'CONSTR' was changed
to 'constr' in accordance with the
/home/saulius/struct/COD-crude-data/automatic-downloads/DataCite-retrospective/RSC/depositions/lib/dictionaries/cif_core.dic
dictionary named 'cif_core.dic' version 2.4.2 last updated on
2011-04-26.

data item '_symmetry_cell_setting' value 'Orthorhombic' was changed
to 'orthorhombic' in accordance with the
/home/saulius/struct/COD-crude-data/automatic-downloads/DataCite-retrospective/RSC/depositions/lib/dictionaries/cif_core.dic
dictionary named 'cif_core.dic' version 2.4.2 last updated on
2011-04-26.

Automatic conversion script
Id: cif_fix_values 6909 2019-04-08 15:41:33Z antanas 
;
_cod_original_cell_volume 1455.2(5)
_cod_original_sg_symbol_H-M P2(1)2(1)2(1)
_cod_database_code 1553129

loop_
_symmetry_equiv_pos_as_xyz
'x, y, z'
'-x+1/2, -y, z+1/2'
'-x, y+1/2, -z+1/2'
'x+1/2, -y+1/2, -z'

loop_
_atom_site_label
_atom_site_type_symbol
_atom_site_fract_x
_atom_site_fract_y
_atom_site_fract_z
_atom_site_U_iso_or_equiv
_atom_site_adp_type
_atom_site_occupancy
_atom_site_symmetry_multiplicity
_atom_site_calc_flag
_atom_site_refinement_flags
F1 F 0.9019(4) 0.16910(12) 0.58630(8) 0.0602(5) Uani 1 1 d .
O1 O 0.6716(3) 0.12668(11) 0.19597(8) 0.0346(4) Uani 1 1 d .
O2 O 0.5472(3) 0.28008(13) 0.18326(10) 0.0502(5) Uani 1 1 d .
C1 C 0.9864(4) 0.11545(14) 0.52509(11) 0.0330(4) Uani 1 1 d .
H1 H 1.1528 0.1198 0.5248 0.040 Uiso 1 1 calc R
C2 C 0.8948(4) 0.16010(14) 0.45301(10) 0.0285(4) Uani 1 1 d .
H2A H 0.9516 0.2279 0.4478 0.034 Uiso 1 1 calc R
H2B H 0.7302 0.1633 0.4562 0.034 Uiso 1 1 calc R
C3 C 0.9616(3) 0.10051(12) 0.38286(10) 0.0217(4) Uani 1 1 d .
C4 C 0.8138(3) 0.13353(12) 0.31664(10) 0.0225(4) Uani 1 1 d .
H4 H 0.6588 0.1177 0.3335 0.027 Uiso 1 1 calc R
C5 C 0.7969(4) 0.23881(15) 0.28831(11) 0.0325(4) Uani 1 1 d .
H5A H 0.7189 0.2817 0.3247 0.039 Uiso 1 1 calc R
H5B H 0.9454 0.2667 0.2767 0.039 Uiso 1 1 calc R
C6 C 0.6591(4) 0.22255(15) 0.21737(11) 0.0342(5) Uani 1 1 d .
C7 C 0.8402(3) 0.07614(14) 0.24303(10) 0.0272(4) Uani 1 1 d .
C8 C 0.7782(4) -0.03000(15) 0.25731(11) 0.0315(4) Uani 1 1 d .
H8A H 0.8071 -0.0694 0.2116 0.038 Uiso 1 1 calc R
H8B H 0.6174 -0.0348 0.2694 0.038 Uiso 1 1 calc R
C9 C 0.9178(4) -0.07027(13) 0.32353(11) 0.0288(4) Uani 1 1 d .
H9A H 0.8715 -0.1386 0.3340 0.035 Uiso 1 1 calc R
H9B H 1.0770 -0.0714 0.3088 0.035 Uiso 1 1 calc R
C10 C 0.8919(3) -0.00918(12) 0.39564(10) 0.0221(4) Uani 1 1 d .
H10 H 0.7270 -0.0061 0.4038 0.026 Uiso 1 1 calc R
C11 C 0.9830(3) -0.05729(13) 0.46890(11) 0.0277(4) Uani 1 1 d .
C12 C 0.9170(4) 0.00973(15) 0.53537(11) 0.0331(4) Uani 1 1 d .
H12A H 0.7531 0.0070 0.5420 0.040 Uiso 1 1 calc R
H12B H 0.9863 -0.0159 0.5819 0.040 Uiso 1 1 calc R
C13 C 0.8677(4) -0.15674(16) 0.48097(14) 0.0405(5) Uani 1 1 d .
H13A H 0.9333 -0.2055 0.4471 0.061 Uiso 1 1 calc R
H13B H 0.7080 -0.1503 0.4703 0.061 Uiso 1 1 calc R
H13C H 0.8884 -0.1777 0.5332 0.061 Uiso 1 1 calc R
C14 C 1.2367(4) -0.07596(16) 0.46924(12) 0.0336(5) Uani 1 1 d .
H14A H 1.2757 -0.1172 0.5124 0.050 Uiso 1 1 calc R
H14B H 1.3158 -0.0133 0.4729 0.050 Uiso 1 1 calc R
H14C H 1.2798 -0.1093 0.4226 0.050 Uiso 1 1 calc R
C15 C 1.2121(3) 0.11722(15) 0.36635(12) 0.0297(4) Uani 1 1 d .
H15A H 1.2733 0.0596 0.3407 0.045 Uiso 1 1 calc R
H15B H 1.2921 0.1277 0.4137 0.045 Uiso 1 1 calc R
H15C H 1.2296 0.1750 0.3341 0.045 Uiso 1 1 calc R
C16 C 1.0589(4) 0.08472(18) 0.19916(12) 0.0384(5) Uani 1 1 d .
H16A H 1.0369 0.0604 0.1478 0.058 Uiso 1 1 calc R
H16B H 1.1745 0.0457 0.2241 0.058 Uiso 1 1 calc R
H16C H 1.1055 0.1535 0.1975 0.058 Uiso 1 1 calc R

loop_
_atom_site_aniso_label
_atom_site_aniso_U_11
_atom_site_aniso_U_22
_atom_site_aniso_U_33
_atom_site_aniso_U_23
_atom_site_aniso_U_13
_atom_site_aniso_U_12
F1 0.0934(13) 0.0547(9) 0.0326(7) -0.0124(6) 0.0007(8) 0.0204(9)
O1 0.0370(8) 0.0398(8) 0.0271(7) 0.0009(6) -0.0061(6) 0.0060(6)
O2 0.0572(11) 0.0493(10) 0.0441(9) 0.0143(8) -0.0048(8) 0.0173(9)
C1 0.0439(11) 0.0310(10) 0.0241(9) -0.0076(7) -0.0007(9) 0.0053(8)
C2 0.0353(10) 0.0244(8) 0.0258(8) -0.0034(7) -0.0001(8) 0.0033(7)
C3 0.0198(8) 0.0215(8) 0.0239(8) -0.0011(6) 0.0028(6) -0.0017(6)
C4 0.0211(8) 0.0225(8) 0.0240(8) 0.0011(6) 0.0020(6) 0.0001(6)
C5 0.0383(10) 0.0292(9) 0.0300(9) 0.0055(7) 0.0011(8) 0.0030(8)
C6 0.0367(11) 0.0372(10) 0.0287(9) 0.0067(8) 0.0023(8) 0.0050(9)
C7 0.0277(9) 0.0311(9) 0.0229(8) 0.0003(7) -0.0020(7) 0.0028(7)
C8 0.0356(10) 0.0277(9) 0.0313(9) -0.0064(7) -0.0060(8) -0.0004(8)
C9 0.0329(10) 0.0220(8) 0.0316(9) -0.0049(7) -0.0047(8) 0.0020(7)
C10 0.0198(8) 0.0208(8) 0.0256(8) 0.0003(6) -0.0003(7) -0.0005(6)
C11 0.0289(9) 0.0236(9) 0.0306(9) 0.0035(7) -0.0030(8) 0.0007(7)
C12 0.0402(11) 0.0348(10) 0.0244(9) 0.0038(8) 0.0024(8) 0.0059(8)
C13 0.0454(12) 0.0288(10) 0.0472(12) 0.0103(9) -0.0050(10) -0.0041(9)
C14 0.0312(10) 0.0321(10) 0.0376(10) -0.0010(8) -0.0087(8) 0.0073(8)
C15 0.0216(8) 0.0330(10) 0.0346(9) -0.0008(8) 0.0013(8) -0.0058(7)
C16 0.0398(12) 0.0487(12) 0.0266(9) -0.0027(9) 0.0084(8) 0.0051(9)

loop_
_atom_type_symbol
_atom_type_description
_atom_type_scat_dispersion_real
_atom_type_scat_dispersion_imag
_atom_type_scat_source
C C 0.0033 0.0016 'International Tables Vol C Tables 4.2.6.8 and 6.1.1.4'
H H 0.0000 0.0000 'International Tables Vol C Tables 4.2.6.8 and 6.1.1.4'
O O 0.0106 0.0060 'International Tables Vol C Tables 4.2.6.8 and 6.1.1.4'
F F 0.0171 0.0103 'International Tables Vol C Tables 4.2.6.8 and 6.1.1.4'

loop_
_geom_angle_atom_site_label_1
_geom_angle_atom_site_label_2
_geom_angle_atom_site_label_3
_geom_angle
C6 O1 C7 109.02(15)
F1 C1 C12 107.69(18)
F1 C1 C2 108.31(16)
C12 C1 C2 112.61(17)
F1 C1 H1 109.4
C12 C1 H1 109.4
C2 C1 H1 109.4
C1 C2 C3 112.16(15)
C1 C2 H2A 109.2
C3 C2 H2A 109.2
C1 C2 H2B 109.2
C3 C2 H2B 109.2
H2A C2 H2B 107.9
C4 C3 C2 108.38(14)
C4 C3 C15 111.70(14)
C2 C3 C15 109.13(16)
C4 C3 C10 103.67(13)
C2 C3 C10 108.44(14)
C15 C3 C10 115.22(15)
C5 C4 C7 101.86(14)
C5 C4 C3 124.45(15)
C7 C4 C3 116.36(15)
C5 C4 H4 104.0
C7 C4 H4 104.0
C3 C4 H4 104.0
C6 C5 C4 99.92(16)
C6 C5 H5A 111.8
C4 C5 H5A 111.8
C6 C5 H5B 111.8
C4 C5 H5B 111.8
H5A C5 H5B 109.5
O2 C6 O1 121.2(2)
O2 C6 C5 128.9(2)
O1 C6 C5 109.92(16)
O1 C7 C8 111.83(16)
O1 C7 C16 105.11(15)
C8 C7 C16 111.61(17)
O1 C7 C4 100.04(14)
C8 C7 C4 108.61(15)
C16 C7 C4 118.98(17)
C7 C8 C9 109.55(16)
C7 C8 H8A 109.8
C9 C8 H8A 109.8
C7 C8 H8B 109.8
C9 C8 H8B 109.8
H8A C8 H8B 108.2
C10 C9 C8 112.86(15)
C10 C9 H9A 109.0
C8 C9 H9A 109.0
C10 C9 H9B 109.0
C8 C9 H9B 109.0
H9A C9 H9B 107.8
C9 C10 C11 115.73(14)
C9 C10 C3 111.66(14)
C11 C10 C3 115.43(14)
C9 C10 H10 104.1
C11 C10 H10 104.1
C3 C10 H10 104.1
C13 C11 C14 107.28(17)
C13 C11 C12 107.46(17)
C14 C11 C12 110.32(17)
C13 C11 C10 109.32(16)
C14 C11 C10 114.74(17)
C12 C11 C10 107.50(14)
C1 C12 C11 113.65(16)
C1 C12 H12A 108.8
C11 C12 H12A 108.8
C1 C12 H12B 108.8
C11 C12 H12B 108.8
H12A C12 H12B 107.7
C11 C13 H13A 109.5
C11 C13 H13B 109.5
H13A C13 H13B 109.5
C11 C13 H13C 109.5
H13A C13 H13C 109.5
H13B C13 H13C 109.5
C11 C14 H14A 109.5
C11 C14 H14B 109.5
H14A C14 H14B 109.5
C11 C14 H14C 109.5
H14A C14 H14C 109.5
H14B C14 H14C 109.5
C3 C15 H15A 109.5
C3 C15 H15B 109.5
H15A C15 H15B 109.5
C3 C15 H15C 109.5
H15A C15 H15C 109.5
H15B C15 H15C 109.5
C7 C16 H16A 109.5
C7 C16 H16B 109.5
H16A C16 H16B 109.5
C7 C16 H16C 109.5
H16A C16 H16C 109.5
H16B C16 H16C 109.5

loop_
_geom_bond_atom_site_label_1
_geom_bond_atom_site_label_2
_geom_bond_distance
F1 C1 1.406(2)
O1 C6 1.364(3)
O1 C7 1.483(2)
O2 C6 1.198(3)
C1 C12 1.512(3)
C1 C2 1.522(3)
C1 H1 1.0000
C2 C3 1.542(2)
C2 H2A 0.9900
C2 H2B 0.9900
C3 C4 1.541(2)
C3 C15 1.547(2)
C3 C10 1.570(2)
C4 C5 1.526(3)
C4 C7 1.534(2)
C4 H4 1.0000
C5 C6 1.525(3)
C5 H5A 0.9900
C5 H5B 0.9900
C7 C8 1.516(3)
C7 C16 1.531(3)
C8 C9 1.546(3)
C8 H8A 0.9900
C8 H8B 0.9900
C9 C10 1.538(2)
C9 H9A 0.9900
C9 H9B 0.9900
C10 C11 1.558(2)
C10 H10 1.0000
C11 C13 1.538(3)
C11 C14 1.542(3)
C11 C12 1.546(3)
C12 H12A 0.9900
C12 H12B 0.9900
C13 H13A 0.9800
C13 H13B 0.9800
C13 H13C 0.9800
C14 H14A 0.9800
C14 H14B 0.9800
C14 H14C 0.9800
C15 H15A 0.9800
C15 H15B 0.9800
C15 H15C 0.9800
C16 H16A 0.9800
C16 H16B 0.9800
C16 H16C 0.9800

loop_
_geom_torsion_atom_site_label_1
_geom_torsion_atom_site_label_2
_geom_torsion_atom_site_label_3
_geom_torsion_atom_site_label_4
_geom_torsion
F1 C1 C2 C3 -174.93(17)
C12 C1 C2 C3 -55.9(2)
C1 C2 C3 C4 165.07(17)
C1 C2 C3 C15 -73.1(2)
C1 C2 C3 C10 53.1(2)
C2 C3 C4 C5 57.1(2)
C15 C3 C4 C5 -63.1(2)
C10 C3 C4 C5 172.21(16)
C2 C3 C4 C7 -174.69(15)
C15 C3 C4 C7 65.0(2)
C10 C3 C4 C7 -59.61(19)
C7 C4 C5 C6 37.94(18)
C3 C4 C5 C6 171.91(17)
C7 O1 C6 O2 173.8(2)
C7 O1 C6 C5 -8.0(2)
C4 C5 C6 O2 158.5(2)
C4 C5 C6 O1 -19.5(2)
C6 O1 C7 C8 146.77(17)
C6 O1 C7 C16 -91.96(18)
C6 O1 C7 C4 31.92(19)
C5 C4 C7 O1 -42.94(18)
C3 C4 C7 O1 178.54(14)
C5 C4 C7 C8 -160.21(16)
C3 C4 C7 C8 61.3(2)
C5 C4 C7 C16 70.7(2)
C3 C4 C7 C16 -67.8(2)
O1 C7 C8 C9 -163.84(15)
C16 C7 C8 C9 78.7(2)
C4 C7 C8 C9 -54.4(2)
C7 C8 C9 C10 56.2(2)
C8 C9 C10 C11 166.83(16)
C8 C9 C10 C3 -58.4(2)
C4 C3 C10 C9 55.73(18)
C2 C3 C10 C9 170.77(15)
C15 C3 C10 C9 -66.6(2)
C4 C3 C10 C11 -169.36(14)
C2 C3 C10 C11 -54.3(2)
C15 C3 C10 C11 68.3(2)
C9 C10 C11 C13 -57.2(2)
C3 C10 C11 C13 169.72(17)
C9 C10 C11 C14 63.3(2)
C3 C10 C11 C14 -69.7(2)
C9 C10 C11 C12 -173.58(16)
C3 C10 C11 C12 53.4(2)
F1 C1 C12 C11 175.62(17)
C2 C1 C12 C11 56.3(2)
C13 C11 C12 C1 -170.46(18)
C14 C11 C12 C1 72.9(2)
C10 C11 C12 C1 -52.9(2)
